data_2233291
loop_
_publ_author_name
'Zhang, You-Ming'
'Ming, Jian-Jun'
'Dang, Jian-Peng'
'Zhang, Wan-Qiang'
'Wei, Tai-Bao'

_publ_section_title
;
 5-Carboxy-1,3-bis(carboxymethyl)-4-imidazolinium-4-carboxylate
;
_journal_coeditor_code RZ2687
_journal_issue 1
_journal_name_full 'Acta Crystallographica Section E'
_journal_page_first o230
_journal_paper_doi 10.1107/S160053681105416X
_journal_volume 68
_journal_year 2012
_chemical_formula_iupac 'C9 H8 N2 O8'
_chemical_formula_moiety 'C9 H8 N2 O8'
_chemical_formula_sum 'C9 H8 N2 O8'
_chemical_formula_weight 272.17
_chemical_melting_point 510
_chemical_name_systematic
;
5-Carboxy-1,3-bis(carboxymethyl)-4-imidazolinium-4-carboxylate
;
_space_group_IT_number 61
_symmetry_cell_setting orthorhombic
_symmetry_space_group_name_Hall '-P 2ac 2ab'
_symmetry_space_group_name_H-M 'P b c a'
_atom_sites_solution_hydrogens geom
_atom_sites_solution_primary direct
_atom_sites_solution_secondary difmap
_audit_creation_method SHELXL-97
_cell_angle_alpha 90.00
_cell_angle_beta 90.00
_cell_angle_gamma 90.00
_cell_formula_units_Z 8
_cell_length_a 8.986(7)
_cell_length_b 7.041(6)
_cell_length_c 33.68(3)
_cell_measurement_reflns_used 5190
_cell_measurement_temperature 296(2)
_cell_measurement_theta_max 27.79
_cell_measurement_theta_min 2.42
_cell_volume 2131(3)
_computing_cell_refinement 'SAINT (Bruker, 2008)'
_computing_data_collection 'APEX2 (Bruker, 2008)'
_computing_data_reduction 'SAINT (Bruker, 2008'
_computing_molecular_graphics 'SHELXTL (Sheldrick, 2008)'
_computing_publication_material 'SHELXTL (Sheldrick, 2008)'
_computing_structure_refinement 'SHELXL97 (Sheldrick, 2008)'
_computing_structure_solution 'SHELXS97 (Sheldrick, 2008)'
_diffrn_ambient_temperature 296(2)
_diffrn_measured_fraction_theta_full 1.000
_diffrn_measured_fraction_theta_max 1.000
_diffrn_measurement_device_type 'Bruker APEXII CCD'
_diffrn_measurement_method '\f and \w scans'
_diffrn_radiation_monochromator graphite
_diffrn_radiation_source 'fine-focus sealed tube'
_diffrn_radiation_type MoK\a
_diffrn_radiation_wavelength 0.71073
_diffrn_reflns_av_R_equivalents 0.0551
_diffrn_reflns_av_sigmaI/netI 0.0347
_diffrn_reflns_limit_h_max 11
_diffrn_reflns_limit_h_min -11
_diffrn_reflns_limit_k_max 8
_diffrn_reflns_limit_k_min -8
_diffrn_reflns_limit_l_max 41
_diffrn_reflns_limit_l_min -40
_diffrn_reflns_number 13878
_diffrn_reflns_theta_full 26.00
_diffrn_reflns_theta_max 26.00
_diffrn_reflns_theta_min 2.42
_exptl_absorpt_coefficient_mu 0.153
_exptl_absorpt_correction_T_max 0.9570
_exptl_absorpt_correction_T_min 0.9484
_exptl_absorpt_correction_type multi-scan
_exptl_absorpt_process_details '(SADABS; Bruker, 2008)'
_exptl_crystal_colour red
_exptl_crystal_density_diffrn 1.697
_exptl_crystal_density_method 'not measured'
_exptl_crystal_description block
_exptl_crystal_F_000 1120
_exptl_crystal_size_max 0.35
_exptl_crystal_size_mid 0.33
_exptl_crystal_size_min 0.29
_refine_diff_density_max 0.230
_refine_diff_density_min -0.193
_refine_ls_extinction_coef 0.065(3)
_refine_ls_extinction_expression Fc^*^=kFc[1+0.001xFc^2^\l^3^/sin(2\q)]^-1/4^
_refine_ls_extinction_method 'SHELXL97 (Sheldrick, 2008)'
_refine_ls_goodness_of_fit_ref 0.981
_refine_ls_hydrogen_treatment mixed
_refine_ls_matrix_type full
_refine_ls_number_parameters 185
_refine_ls_number_reflns 2091
_refine_ls_number_restraints 0
_refine_ls_restrained_S_all 0.981
_refine_ls_R_factor_all 0.0581
_refine_ls_R_factor_gt 0.0476
_refine_ls_shift/su_max 0.000
_refine_ls_shift/su_mean 0.000
_refine_ls_structure_factor_coef Fsqd
_refine_ls_weighting_details 'calc w=1/[\s^2^(Fo^2^)+(0.0398P)^2^+2.3475P] where P=(Fo^2^+2Fc^2^)/3'
_refine_ls_weighting_scheme calc
_refine_ls_wR_factor_gt 0.1035
_refine_ls_wR_factor_ref 0.1090
_reflns_number_gt 1750
_reflns_number_total 2091
_reflns_threshold_expression I2s(I)
_cod_data_source_file rz2687.cif
_cod_data_source_block I
_cod_database_code 2233291
_cod_database_fobs_code 2233291

loop_
_symmetry_equiv_pos_as_xyz
'x, y, z'
'-x+1/2, -y, z+1/2'
'-x, y+1/2, -z+1/2'
'x+1/2, -y+1/2, -z'
'-x, -y, -z'
'x-1/2, y, -z-1/2'
'x, -y-1/2, z-1/2'
'-x-1/2, y-1/2, z'

loop_
_atom_site_type_symbol
_atom_site_label
_atom_site_fract_x
_atom_site_fract_y
_atom_site_fract_z
_atom_site_U_iso_or_equiv
_atom_site_adp_type
_atom_site_calc_flag
_atom_site_refinement_flags
_atom_site_occupancy
_atom_site_symmetry_multiplicity
C C1 0.0333(2) 0.0455(3) 0.36566(6) 0.0294(5) Uani d . 1 1
H H1 0.0683 -0.0768 0.3610 0.035 Uiso calc R 1 1
C C2 -0.0421(2) 0.3049(3) 0.39610(6) 0.0259(5) Uani d . 1 1
C C3 -0.0421(2) 0.3386(3) 0.35616(6) 0.0254(5) Uani d . 1 1
C C4 0.0345(2) 0.1384(3) 0.29562(6) 0.0298(5) Uani d . 1 1
H H4A -0.0453 0.1904 0.2796 0.036 Uiso calc R 1 1
H H4B 0.0406 0.0030 0.2906 0.036 Uiso calc R 1 1
C C5 0.1801(3) 0.2329(3) 0.28505(6) 0.0347(5) Uani d . 1 1
C C6 0.0369(2) 0.0165(3) 0.43809(6) 0.0309(5) Uani d . 1 1
H H6A 0.0273 -0.1192 0.4338 0.037 Uiso calc R 1 1
H H6B -0.0339 0.0537 0.4584 0.037 Uiso calc R 1 1
C C7 0.1931(3) 0.0624(3) 0.45163(6) 0.0322(5) Uani d . 1 1
C C8 -0.0809(2) 0.5139(3) 0.33270(6) 0.0312(5) Uani d . 1 1
C C9 -0.0854(2) 0.4261(3) 0.43069(6) 0.0311(5) Uani d . 1 1
N N1 0.00421(19) 0.1725(2) 0.33789(5) 0.0266(4) Uani d . 1 1
N N2 0.00520(19) 0.1186(2) 0.40108(5) 0.0267(4) Uani d . 1 1
O O1 -0.0529(2) 0.5150(2) 0.29686(4) 0.0433(5) Uani d . 1 1
O O2 -0.1404(2) 0.6492(2) 0.35153(5) 0.0467(5) Uani d . 1 1
O O3 -0.1520(2) 0.5842(2) 0.42221(5) 0.0436(5) Uani d . 1 1
O O4 -0.0606(2) 0.3734(2) 0.46442(4) 0.0417(4) Uani d . 1 1
O O5 0.2115(2) 0.2377(3) 0.24692(5) 0.0528(6) Uani d . 1 1
O O6 0.2616(2) 0.2993(3) 0.30957(5) 0.0522(5) Uani d . 1 1
O O7 0.28441(18) 0.1355(3) 0.43067(5) 0.0459(5) Uani d . 1 1
O O8 0.2134(2) 0.0069(3) 0.48852(5) 0.0479(5) Uani d . 1 1
H H2W 0.149(4) 0.170(5) 0.2306(9) 0.075(10) Uiso d . 1 1
H H1W 0.306(4) 0.045(5) 0.4978(10) 0.082(11) Uiso d . 1 1
H H3W -0.149(4) 0.617(4) 0.3891(9) 0.073(9) Uiso d . 1 1

loop_
_atom_site_aniso_label
_atom_site_aniso_U_11
_atom_site_aniso_U_22
_atom_site_aniso_U_33
_atom_site_aniso_U_12
_atom_site_aniso_U_13
_atom_site_aniso_U_23
C1 0.0302(11) 0.0273(11) 0.0306(11) 0.0000(9) 0.0007(9) -0.0047(9)
C2 0.0233(10) 0.0260(10) 0.0285(10) 0.0003(8) 0.0004(8) -0.0012(8)
C3 0.0234(10) 0.0266(10) 0.0261(10) 0.0016(8) 0.0002(8) -0.0027(8)
C4 0.0333(12) 0.0328(11) 0.0234(10) -0.0017(10) 0.0005(8) -0.0077(9)
C5 0.0314(12) 0.0384(12) 0.0343(12) -0.0035(10) 0.0044(9) -0.0126(10)
C6 0.0355(12) 0.0286(11) 0.0286(11) 0.0000(9) 0.0000(9) 0.0057(9)
C7 0.0398(13) 0.0273(11) 0.0294(11) 0.0014(10) -0.0019(10) -0.0004(9)
C8 0.0317(12) 0.0322(12) 0.0296(11) 0.0003(10) -0.0018(9) 0.0019(9)
C9 0.0301(11) 0.0343(12) 0.0290(11) -0.0012(10) 0.0036(9) -0.0052(9)
N1 0.0282(9) 0.0283(9) 0.0234(9) -0.0004(8) 0.0012(7) -0.0043(7)
N2 0.0298(9) 0.0264(9) 0.0240(8) 0.0006(8) 0.0001(7) -0.0002(7)
O1 0.0579(11) 0.0434(10) 0.0286(8) 0.0069(8) 0.0023(7) 0.0058(7)
O2 0.0662(12) 0.0343(9) 0.0397(9) 0.0182(9) 0.0040(8) 0.0020(8)
O3 0.0539(11) 0.0401(10) 0.0368(9) 0.0166(8) 0.0043(8) -0.0083(7)
O4 0.0550(11) 0.0451(10) 0.0249(8) 0.0022(9) 0.0033(7) -0.0049(7)
O5 0.0522(12) 0.0692(13) 0.0370(9) -0.0241(10) 0.0166(8) -0.0153(9)
O6 0.0413(10) 0.0652(13) 0.0501(10) -0.0177(9) -0.0020(8) -0.0202(9)
O7 0.0388(10) 0.0537(11) 0.0452(10) -0.0106(9) -0.0016(8) 0.0126(9)
O8 0.0497(11) 0.0645(12) 0.0296(9) -0.0099(10) -0.0091(8) 0.0080(8)

loop_
_atom_type_symbol
_atom_type_description
_atom_type_scat_dispersion_real
_atom_type_scat_dispersion_imag
_atom_type_scat_source
C C 0.0033 0.0016 'International Tables Vol C Tables 4.2.6.8 and 6.1.1.4'
H H 0.0000 0.0000 'International Tables Vol C Tables 4.2.6.8 and 6.1.1.4'
N N 0.0061 0.0033 'International Tables Vol C Tables 4.2.6.8 and 6.1.1.4'
O O 0.0106 0.0060 'International Tables Vol C Tables 4.2.6.8 and 6.1.1.4'

loop_
_geom_angle_atom_site_label_1
_geom_angle_atom_site_label_2
_geom_angle_atom_site_label_3
_geom_angle
N1 C1 N2 109.72(19)
N1 C1 H1 125.1
N2 C1 H1 125.1
C3 C2 N2 106.45(17)
C3 C2 C9 131.9(2)
N2 C2 C9 121.62(19)
C2 C3 N1 106.91(18)
C2 C3 C8 131.23(19)
N1 C3 C8 121.86(18)
N1 C4 C5 108.45(17)
N1 C4 H4A 110.0
C5 C4 H4A 110.0
N1 C4 H4B 110.0
C5 C4 H4B 110.0
H4A C4 H4B 108.4
O6 C5 O5 122.1(2)
O6 C5 C4 122.6(2)
O5 C5 C4 115.28(19)
N2 C6 C7 109.38(17)
N2 C6 H6A 109.8
C7 C6 H6A 109.8
N2 C6 H6B 109.8
C7 C6 H6B 109.8
H6A C6 H6B 108.2
O7 C7 O8 126.1(2)
O7 C7 C6 123.4(2)
O8 C7 C6 110.53(19)
O1 C8 O2 125.0(2)
O1 C8 C3 118.1(2)
O2 C8 C3 116.90(19)
O4 C9 O3 123.6(2)
O4 C9 C2 120.4(2)
O3 C9 C2 116.01(19)
C1 N1 C3 108.44(18)
C1 N1 C4 122.60(18)
C3 N1 C4 128.64(17)
C1 N2 C2 108.46(18)
C1 N2 C6 122.56(19)
C2 N2 C6 128.68(17)
C8 O2 H3W 112.5(14)
C9 O3 H3W 112.0(16)
C5 O5 H2W 116(2)
C7 O8 H1W 111(2)

loop_
_geom_bond_atom_site_label_1
_geom_bond_atom_site_label_2
_geom_bond_distance
C1 N1 1.320(3)
C1 N2 1.324(3)
C1 H1 0.9300
C2 C3 1.366(3)
C2 N2 1.389(3)
C2 C9 1.496(3)
C3 N1 1.385(3)
C3 C8 1.506(3)
C4 N1 1.469(3)
C4 C5 1.511(3)
C4 H4A 0.9700
C4 H4B 0.9700
C5 O6 1.199(3)
C5 O5 1.315(3)
C6 N2 1.467(3)
C6 C7 1.511(3)
C6 H6A 0.9700
C6 H6B 0.9700
C7 O7 1.199(3)
C7 O8 1.316(3)
C8 O1 1.233(3)
C8 O2 1.263(3)
C9 O4 1.216(3)
C9 O3 1.295(3)
O2 H3W 1.29(3)
O3 H3W 1.14(3)
O5 H2W 0.92(3)
O8 H1W 0.93(4)

loop_
_geom_hbond_atom_site_label_D
_geom_hbond_atom_site_label_H
_geom_hbond_atom_site_label_A
_geom_hbond_site_symmetry_A
_geom_hbond_distance_DH
_geom_hbond_distance_HA
_geom_hbond_distance_DA
_geom_hbond_angle_DHA
O3 H3W O2 . 1.13(3) 1.29(3) 2.426(3) 177(3)
C1 H1 O6 8_655 0.93 2.47 3.158(3) 131
C4 H4A O5 6_556 0.97 2.38 3.311(3) 160
C4 H4B O6 8_655 0.97 2.37 3.046(3) 126
C6 H6A O7 8_655 0.97 2.42 3.136(4) 130
C6 H6B O8 5_556 0.97 2.44 3.346(3) 154
O5 H2W O1 3_545 0.92(3) 1.67(3) 2.581(3) 170(3)
O8 H1W O4 4_556 0.93(4) 1.84(4) 2.710(3) 155(3)

loop_
_geom_torsion_atom_site_label_1
_geom_torsion_atom_site_label_2
_geom_torsion_atom_site_label_3
_geom_torsion_atom_site_label_4
_geom_torsion
N2 C2 C3 N1 0.3(2)
C9 C2 C3 N1 -177.8(2)
N2 C2 C3 C8 -179.3(2)
C9 C2 C3 C8 2.5(4)
N1 C4 C5 O6 9.2(3)
N1 C4 C5 O5 -170.7(2)
N2 C6 C7 O7 -15.1(3)
N2 C6 C7 O8 166.48(18)
C2 C3 C8 O1 170.6(2)
N1 C3 C8 O1 -9.0(3)
C2 C3 C8 O2 -9.5(3)
N1 C3 C8 O2 170.9(2)
C3 C2 C9 O4 -171.7(2)
N2 C2 C9 O4 10.4(3)
C3 C2 C9 O3 9.6(3)
N2 C2 C9 O3 -168.3(2)
N2 C1 N1 C3 1.4(2)
N2 C1 N1 C4 175.52(18)
C2 C3 N1 C1 -1.1(2)
C8 C3 N1 C1 178.64(18)
C2 C3 N1 C4 -174.69(19)
C8 C3 N1 C4 5.0(3)
C5 C4 N1 C1 -98.9(2)
C5 C4 N1 C3 74.0(3)
N1 C1 N2 C2 -1.2(2)
N1 C1 N2 C6 -175.48(18)
C3 C2 N2 C1 0.5(2)
C9 C2 N2 C1 178.88(18)
C3 C2 N2 C6 174.33(19)
C9 C2 N2 C6 -7.3(3)
C7 C6 N2 C1 90.0(2)
C7 C6 N2 C2 -83.1(3)

loop_
_cod_related_entry_id
_cod_related_entry_database
_cod_related_entry_code
1 ChemSpider 30657362
